data_7012021
loop_
_publ_author_name
'Liddle, Stephen T.'
'Clegg, William'

_publ_section_title
;
 Synthesis and structure of the novel octanuclear lithium aryloxide
 cluster [(hmqLi)8(THF)4] (hmq??? = 2-hydroxy-4-methylquinoline
 monoanion): formation of a rare four-rung intercepted Li???O ladder
;
_journal_issue 21
_journal_name_full 'Journal of the Chemical Society, Dalton Transactions'
_journal_page_first 3923
_journal_paper_doi 10.1039/b206894j
_journal_year 2002
_chemical_formula_sum 'C112 H128 Li8 N8 O16'
_chemical_formula_weight 1897.74
_space_group_IT_number 2
_symmetry_cell_setting triclinic
_symmetry_space_group_name_Hall '-P 1'
_symmetry_space_group_name_H-M 'P -1'
_atom_sites_solution_hydrogens geom
_atom_sites_solution_primary direct
_atom_sites_solution_secondary difmap
_audit_creation_method SHELXL-97
_cell_angle_alpha 77.117(2)
_cell_angle_beta 68.609(2)
_cell_angle_gamma 83.432(3)
_cell_formula_units_Z 1
_cell_length_a 12.5281(14)
_cell_length_b 13.7330(15)
_cell_length_c 16.4814(18)
_cell_measurement_reflns_used 4751
_cell_measurement_temperature 160(2)
_cell_measurement_theta_max 28.18
_cell_measurement_theta_min 2.55
_cell_volume 2572.1(5)
_computing_cell_refinement 'local programs'
_computing_data_collection 'Siemens SMART'
_computing_data_reduction 'Siemens SAINT'
_computing_molecular_graphics 'Siemens SHELXTL'
_computing_publication_material 'SHELXTL and local programs'
_computing_structure_refinement 'Siemens SHELXTL'
_computing_structure_solution 'Siemens SHELXTL'
_diffrn_ambient_temperature 160(2)
_diffrn_measured_fraction_theta_full 0.927
_diffrn_measured_fraction_theta_max 0.927
_diffrn_measurement_device_type 'Siemens SMART CCD diffractometer'
_diffrn_measurement_method '\w rotation with narrow frames'
_diffrn_radiation_monochromator graphite
_diffrn_radiation_source 'fine-focus sealed tube'
_diffrn_radiation_type MoK\a
_diffrn_radiation_wavelength 0.71073
_diffrn_reflns_av_R_equivalents 0.0612
_diffrn_reflns_av_sigmaI/netI 0.2169
_diffrn_reflns_limit_h_max 14
_diffrn_reflns_limit_h_min -14
_diffrn_reflns_limit_k_max 14
_diffrn_reflns_limit_k_min -16
_diffrn_reflns_limit_l_max 10
_diffrn_reflns_limit_l_min -19
_diffrn_reflns_number 11076
_diffrn_reflns_theta_full 25.00
_diffrn_reflns_theta_max 25.00
_diffrn_reflns_theta_min 2.13
_diffrn_standards_decay_% 0
_diffrn_standards_number 0
_exptl_absorpt_coefficient_mu 0.080
_exptl_absorpt_correction_T_max 0.9549
_exptl_absorpt_correction_T_min 0.6223
_exptl_absorpt_correction_type empirical
_exptl_crystal_colour colourless
_exptl_crystal_density_diffrn 1.225
_exptl_crystal_density_method 'not measured'
_exptl_crystal_description block
_exptl_crystal_F_000 1008
_exptl_crystal_size_max 0.42
_exptl_crystal_size_mid 0.22
_exptl_crystal_size_min 0.12
_refine_diff_density_max 0.418
_refine_diff_density_min -0.381
_refine_diff_density_rms 0.066
_refine_ls_extinction_coef 0.0042(11)
_refine_ls_extinction_expression Fc^*^=kFc[1+0.001xFc^2^\l^3^/sin(2\q)]^-1/4^
_refine_ls_extinction_method SHELXL
_refine_ls_goodness_of_fit_ref 0.910
_refine_ls_hydrogen_treatment mixed
_refine_ls_matrix_type full
_refine_ls_number_parameters 654
_refine_ls_number_reflns 8406
_refine_ls_number_restraints 0
_refine_ls_restrained_S_all 0.910
_refine_ls_R_factor_all 0.2139
_refine_ls_R_factor_gt 0.0784
_refine_ls_shift/su_max 0.012
_refine_ls_shift/su_mean 0.000
_refine_ls_structure_factor_coef Fsqd
_refine_ls_weighting_details 'calc w=1/[\s^2^(Fo^2^)+(0.0990P)^2^+0.0000P] where P=(Fo^2^+2Fc^2^)/3'
_refine_ls_weighting_scheme calc
_refine_ls_wR_factor_gt 0.1676
_refine_ls_wR_factor_ref 0.2221
_reflns_number_gt 3257
_reflns_number_total 8406
_reflns_threshold_expression >2sigma(I)
_cod_data_source_file b206894j.txt
_cod_data_source_block stl04
_cod_original_sg_symbol_H-M P-1
_cod_database_code 7012021

loop_
_symmetry_equiv_pos_as_xyz
'x, y, z'
'-x, -y, -z'

loop_
_atom_site_label
_atom_site_type_symbol
_atom_site_fract_x
_atom_site_fract_y
_atom_site_fract_z
_atom_site_U_iso_or_equiv
_atom_site_adp_type
_atom_site_occupancy
_atom_site_symmetry_multiplicity
_atom_site_calc_flag
_atom_site_refinement_flags
_atom_site_disorder_assembly
_atom_site_disorder_group
Li1 Li 0.6010(8) 0.6548(7) 0.6338(6) 0.029(2) Uani 1 1 d . . .
Li2 Li 0.7622(8) 0.5956(7) 0.4629(6) 0.027(2) Uani 1 1 d . . .
Li3 Li 0.5475(8) 0.6967(7) 0.4685(6) 0.030(2) Uani 1 1 d . . .
Li4 Li 0.4089(8) 0.5530(7) 0.5013(6) 0.031(2) Uani 1 1 d . . .
O1 O 0.6721(3) 0.7129(3) 0.5029(2) 0.0246(9) Uani 1 1 d . . .
N1 N 0.7152(4) 0.7800(3) 0.5992(3) 0.0247(11) Uani 1 1 d . . .
C1 C 0.7119(4) 0.7890(4) 0.5182(3) 0.0221(13) Uani 1 1 d . . .
C2 C 0.7502(4) 0.8758(4) 0.4506(4) 0.0264(14) Uani 1 1 d . . .
H2 H 0.7455 0.8795 0.3937 0.032 Uiso 1 1 calc R . .
C3 C 0.7931(5) 0.9529(4) 0.4666(4) 0.0325(15) Uani 1 1 d . . .
C4 C 0.8312(6) 1.0459(5) 0.3956(4) 0.055(2) Uani 1 1 d . . .
H4A H 0.8223 1.0373 0.3409 0.083 Uiso 1 1 calc R . .
H4B H 0.9119 1.0567 0.3838 0.083 Uiso 1 1 calc R . .
H4C H 0.7840 1.1037 0.4159 0.083 Uiso 1 1 calc R . .
C5 C 0.8033(5) 0.9436(4) 0.5514(4) 0.0315(15) Uani 1 1 d . . .
C6 C 0.8515(5) 1.0171(5) 0.5742(5) 0.0447(17) Uani 1 1 d . . .
H6 H 0.8798 1.0760 0.5316 0.054 Uiso 1 1 calc R . .
C7 C 0.8579(5) 1.0043(5) 0.6561(5) 0.052(2) Uani 1 1 d . . .
H7 H 0.8897 1.0550 0.6704 0.062 Uiso 1 1 calc R . .
C8 C 0.8185(5) 0.9180(5) 0.7205(5) 0.0508(19) Uani 1 1 d . . .
H8 H 0.8245 0.9101 0.7774 0.061 Uiso 1 1 calc R . .
C9 C 0.7711(5) 0.8446(5) 0.7006(4) 0.0426(17) Uani 1 1 d . . .
H9 H 0.7443 0.7859 0.7440 0.051 Uiso 1 1 calc R . .
C10 C 0.7624(4) 0.8565(4) 0.6154(4) 0.0265(14) Uani 1 1 d . . .
O2 O 0.4142(3) 0.6509(3) 0.5640(2) 0.0280(9) Uani 1 1 d . . .
N2 N 0.4304(4) 0.7064(3) 0.6795(3) 0.0230(11) Uani 1 1 d . . .
C11 C 0.3660(5) 0.6809(4) 0.6384(3) 0.0245(13) Uani 1 1 d . . .
C12 C 0.2426(5) 0.6866(4) 0.6769(3) 0.0277(14) Uani 1 1 d . . .
H12 H 0.1988 0.6666 0.6474 0.033 Uiso 1 1 calc R . .
C13 C 0.1875(4) 0.7192(4) 0.7532(3) 0.0269(14) Uani 1 1 d . . .
C14 C 0.0569(5) 0.7233(5) 0.7939(4) 0.0461(18) Uani 1 1 d . . .
H14A H 0.0249 0.6970 0.7573 0.069 Uiso 1 1 calc R . .
H14B H 0.0294 0.7927 0.7963 0.069 Uiso 1 1 calc R . .
H14C H 0.0326 0.6828 0.8541 0.069 Uiso 1 1 calc R . .
C15 C 0.2549(5) 0.7499(4) 0.7967(3) 0.0255(14) Uani 1 1 d . . .
C16 C 0.2072(5) 0.7872(4) 0.8763(4) 0.0383(16) Uani 1 1 d . . .
H16 H 0.1262 0.7911 0.9043 0.046 Uiso 1 1 calc R . .
C17 C 0.2755(6) 0.8178(5) 0.9140(4) 0.0473(18) Uani 1 1 d . . .
H17 H 0.2421 0.8433 0.9671 0.057 Uiso 1 1 calc R . .
C18 C 0.3941(6) 0.8111(4) 0.8736(4) 0.0395(17) Uani 1 1 d . . .
H18 H 0.4417 0.8323 0.8995 0.047 Uiso 1 1 calc R . .
C19 C 0.4432(5) 0.7741(4) 0.7968(3) 0.0303(14) Uani 1 1 d . . .
H19 H 0.5244 0.7695 0.7705 0.036 Uiso 1 1 calc R . .
C20 C 0.3746(5) 0.7429(4) 0.7567(3) 0.0269(14) Uani 1 1 d . . .
O3 O 0.6918(3) 0.4812(3) 0.5489(2) 0.0235(9) Uani 1 1 d . . .
N3 N 0.6589(3) 0.5143(3) 0.6852(3) 0.0198(11) Uani 1 1 d . . .
C21 C 0.6780(4) 0.4483(4) 0.6321(4) 0.0210(13) Uani 1 1 d . . .
C22 C 0.6839(4) 0.3436(4) 0.6650(3) 0.0232(13) Uani 1 1 d . . .
H22 H 0.6945 0.2992 0.6257 0.028 Uiso 1 1 calc R . .
C23 C 0.6748(4) 0.3048(4) 0.7506(3) 0.0242(13) Uani 1 1 d . . .
C24 C 0.6824(6) 0.1946(4) 0.7847(4) 0.0444(18) Uani 1 1 d . . .
H24A H 0.6914 0.1588 0.7373 0.067 Uiso 1 1 calc R . .
H24B H 0.6122 0.1742 0.8350 0.067 Uiso 1 1 calc R . .
H24C H 0.7486 0.1788 0.8042 0.067 Uiso 1 1 calc R . .
C25 C 0.6608(4) 0.3745(4) 0.8077(3) 0.0234(13) Uani 1 1 d . . .
C26 C 0.6528(5) 0.3452(4) 0.8976(3) 0.0304(15) Uani 1 1 d . . .
H26 H 0.6573 0.2761 0.9224 0.036 Uiso 1 1 calc R . .
C27 C 0.6388(5) 0.4140(5) 0.9494(4) 0.0321(15) Uani 1 1 d . . .
H27 H 0.6350 0.3928 1.0093 0.038 Uiso 1 1 calc R . .
C28 C 0.6301(5) 0.5156(5) 0.9140(4) 0.0339(15) Uani 1 1 d . . .
H28 H 0.6195 0.5634 0.9503 0.041 Uiso 1 1 calc R . .
C29 C 0.6369(5) 0.5471(4) 0.8273(3) 0.0282(14) Uani 1 1 d . . .
H29 H 0.6318 0.6165 0.8039 0.034 Uiso 1 1 calc R . .
C30 C 0.6513(4) 0.4769(4) 0.7724(3) 0.0192(12) Uani 1 1 d . . .
O4 O 0.5691(3) 0.5792(2) 0.4189(2) 0.0209(9) Uani 1 1 d . . .
N4 N 0.7607(3) 0.5730(3) 0.3422(3) 0.0202(10) Uani 1 1 d . . .
C31 C 0.6532(4) 0.5728(4) 0.3443(3) 0.0222(13) Uani 1 1 d . . .
C32 C 0.6303(5) 0.5613(4) 0.2678(3) 0.0236(13) Uani 1 1 d . . .
H32 H 0.5528 0.5599 0.2719 0.028 Uiso 1 1 calc R . .
C33 C 0.7144(4) 0.5525(4) 0.1905(3) 0.0244(13) Uani 1 1 d . . .
C34 C 0.6897(5) 0.5320(5) 0.1135(3) 0.0388(16) Uani 1 1 d . . .
H34A H 0.6067 0.5369 0.1264 0.058 Uiso 1 1 calc R . .
H34B H 0.7188 0.4646 0.1039 0.058 Uiso 1 1 calc R . .
H34C H 0.7275 0.5811 0.0600 0.058 Uiso 1 1 calc R . .
C35 C 0.8315(4) 0.5544(4) 0.1865(3) 0.0250(13) Uani 1 1 d . . .
C36 C 0.9280(5) 0.5468(5) 0.1100(4) 0.0355(16) Uani 1 1 d . . .
H36 H 0.9171 0.5427 0.0567 0.043 Uiso 1 1 calc R . .
C37 C 1.0376(5) 0.5451(5) 0.1104(4) 0.0470(18) Uani 1 1 d . . .
H37 H 1.1018 0.5410 0.0579 0.056 Uiso 1 1 calc R . .
C38 C 1.0538(5) 0.5495(5) 0.1895(4) 0.0394(17) Uani 1 1 d . . .
H38 H 1.1293 0.5468 0.1908 0.047 Uiso 1 1 calc R . .
C39 C 0.9618(5) 0.5576(4) 0.2643(4) 0.0316(15) Uani 1 1 d . . .
H39 H 0.9743 0.5597 0.3173 0.038 Uiso 1 1 calc R . .
C40 C 0.8487(4) 0.5630(4) 0.2649(3) 0.0245(13) Uani 1 1 d . . .
O5 O 0.9137(3) 0.6193(3) 0.4704(2) 0.0285(10) Uani 1 1 d . . .
C41 C 0.9926(5) 0.6961(4) 0.4160(4) 0.0399(16) Uani 1 1 d . . .
H41A H 0.9547 0.7494 0.3835 0.048 Uiso 1 1 calc R . .
H41B H 1.0594 0.6680 0.3722 0.048 Uiso 1 1 calc R . .
C42 C 1.0304(5) 0.7374(5) 0.4788(4) 0.0432(17) Uani 1 1 d . . .
H42A H 1.1087 0.7634 0.4491 0.052 Uiso 1 1 calc R . .
H42B H 0.9766 0.7910 0.5034 0.052 Uiso 1 1 calc R . .
C43 C 1.0273(5) 0.6458(5) 0.5500(4) 0.0403(17) Uani 1 1 d . . .
H43A H 1.0190 0.6643 0.6067 0.048 Uiso 1 1 calc R . .
H43B H 1.0974 0.6027 0.5316 0.048 Uiso 1 1 calc R . .
C44 C 0.9220(4) 0.5944(4) 0.5579(3) 0.0295(14) Uani 1 1 d . . .
H44A H 0.9307 0.5212 0.5766 0.035 Uiso 1 1 calc R . .
H44B H 0.8525 0.6190 0.6021 0.035 Uiso 1 1 calc R . .
O6 O 0.5163(4) 0.8183(3) 0.3933(3) 0.0430(11) Uani 1 1 d . . .
C45 C 0.4657(7) 0.9052(5) 0.4316(5) 0.064(2) Uani 1 1 d . . .
H45A H 0.4874 0.9057 0.4835 0.077 Uiso 1 1 calc R . .
H45B H 0.3810 0.9057 0.4509 0.077 Uiso 1 1 calc R . .
C46 C 0.5124(6) 0.9941(5) 0.3589(5) 0.057(2) Uani 1 1 d . . .
H46A H 0.4582 1.0527 0.3657 0.069 Uiso 1 1 calc R . .
H46B H 0.5874 1.0124 0.3573 0.069 Uiso 1 1 calc R . .
C47 C 0.5243(8) 0.9555(5) 0.2787(5) 0.081(3) Uani 1 1 d . . .
H47A H 0.5837 0.9916 0.2256 0.097 Uiso 1 1 calc R . .
H47B H 0.4507 0.9633 0.2680 0.097 Uiso 1 1 calc R . .
C48 C 0.5593(6) 0.8457(5) 0.2988(4) 0.053(2) Uani 1 1 d . . .
H48A H 0.5251 0.8053 0.2724 0.064 Uiso 1 1 calc R . .
H48B H 0.6438 0.8360 0.2752 0.064 Uiso 1 1 calc R . .
O7 O 0.0868(7) 0.9022(7) 1.1205(7) 0.169(4) Uani 1 1 d . . .
C49 C -0.0036(12) 0.9714(10) 1.1506(10) 0.182(7) Uani 1 1 d . . .
H49A H 0.0100 1.0359 1.1078 0.218 Uiso 1 1 calc R . .
H49B H -0.0073 0.9831 1.2087 0.218 Uiso 1 1 calc R . .
C50 C -0.1083(11) 0.9334(8) 1.1593(9) 0.142(5) Uani 1 1 d . . .
H50A H -0.1308 0.9631 1.1072 0.170 Uiso 1 1 calc R . .
H50B H -0.1704 0.9474 1.2137 0.170 Uiso 1 1 calc R . .
C51 C -0.0845(11) 0.8252(8) 1.1650(11) 0.169(6) Uani 1 1 d . . .
H51A H -0.1256 0.7885 1.2258 0.202 Uiso 1 1 calc R . .
H51B H -0.1096 0.8013 1.1226 0.202 Uiso 1 1 calc R . .
C52 C 0.0350(12) 0.8101(8) 1.1436(8) 0.151(5) Uani 1 1 d . . .
H52A H 0.0516 0.7682 1.1952 0.181 Uiso 1 1 calc R . .
H52B H 0.0667 0.7745 1.0932 0.181 Uiso 1 1 calc R . .
O8 O 0.7937(13) 0.8687(16) 0.9520(10) 0.298(7) Uani 1 1 d . . .
C53 C 0.6800(17) 0.9342(11) 1.0105(14) 0.243(11) Uani 1 1 d . . .
H53A H 0.6652 0.9174 1.0751 0.291 Uiso 1 1 calc R . .
H53B H 0.6863 1.0073 0.9887 0.291 Uiso 1 1 calc R . .
C54 C 0.5939(16) 0.8911(13) 0.9853(12) 0.223(8) Uani 1 1 d . . .
H54A H 0.5134 0.9044 1.0221 0.267 Uiso 1 1 calc R . .
H54B H 0.6050 0.9108 0.9213 0.267 Uiso 1 1 calc R . .
C55 C 0.6363(12) 0.7898(10) 1.0103(15) 0.269(12) Uani 1 1 d . . .
H55A H 0.5917 0.7629 1.0733 0.323 Uiso 1 1 calc R . .
H55B H 0.6239 0.7469 0.9738 0.323 Uiso 1 1 calc R . .
C56 C 0.7392(18) 0.7858(12) 1.0003(17) 0.315(17) Uani 1 1 d . . .
H56A H 0.7770 0.7289 0.9713 0.378 Uiso 1 1 calc R . .
H56B H 0.7469 0.7727 1.0596 0.378 Uiso 1 1 calc R . .

loop_
_atom_site_aniso_label
_atom_site_aniso_U_11
_atom_site_aniso_U_22
_atom_site_aniso_U_33
_atom_site_aniso_U_23
_atom_site_aniso_U_13
_atom_site_aniso_U_12
Li1 0.026(6) 0.034(6) 0.033(5) -0.005(5) -0.018(4) 0.001(5)
Li2 0.026(5) 0.038(6) 0.025(5) -0.007(4) -0.012(4) -0.011(5)
Li3 0.024(5) 0.028(6) 0.039(6) -0.005(5) -0.015(5) 0.001(4)
Li4 0.030(6) 0.044(6) 0.022(5) -0.013(5) -0.010(4) 0.001(5)
O1 0.018(2) 0.026(2) 0.032(2) -0.0096(18) -0.0094(17) -0.0020(17)
N1 0.022(3) 0.025(3) 0.028(3) -0.010(2) -0.009(2) 0.003(2)
C1 0.010(3) 0.023(3) 0.031(3) -0.010(3) -0.004(2) 0.008(3)
C2 0.018(3) 0.024(3) 0.031(3) 0.001(3) -0.006(3) 0.002(3)
C3 0.018(3) 0.030(4) 0.044(4) -0.002(3) -0.007(3) 0.001(3)
C4 0.042(4) 0.041(4) 0.072(5) 0.002(4) -0.012(4) -0.009(3)
C5 0.021(3) 0.027(4) 0.045(4) -0.014(3) -0.007(3) 0.004(3)
C6 0.030(4) 0.038(4) 0.070(5) -0.024(4) -0.014(3) 0.001(3)
C7 0.035(4) 0.051(5) 0.082(6) -0.039(4) -0.020(4) -0.003(4)
C8 0.036(4) 0.065(5) 0.069(5) -0.039(4) -0.026(4) 0.004(4)
C9 0.038(4) 0.050(4) 0.047(4) -0.019(3) -0.019(3) 0.002(3)
C10 0.013(3) 0.033(4) 0.037(3) -0.020(3) -0.007(3) 0.004(3)
O2 0.024(2) 0.037(2) 0.023(2) -0.0125(19) -0.0032(17) -0.0040(18)
N2 0.017(3) 0.028(3) 0.024(2) -0.006(2) -0.007(2) -0.001(2)
C11 0.024(3) 0.027(3) 0.024(3) -0.007(3) -0.008(3) -0.004(3)
C12 0.022(3) 0.029(4) 0.032(3) -0.006(3) -0.011(3) 0.003(3)
C13 0.014(3) 0.037(4) 0.026(3) -0.011(3) -0.001(3) 0.005(3)
C14 0.020(4) 0.068(5) 0.047(4) -0.020(4) -0.002(3) 0.000(3)
C15 0.027(3) 0.025(3) 0.019(3) -0.005(3) -0.004(3) 0.006(3)
C16 0.036(4) 0.042(4) 0.034(4) -0.009(3) -0.013(3) 0.011(3)
C17 0.063(5) 0.050(5) 0.028(4) -0.013(3) -0.014(4) 0.008(4)
C18 0.062(5) 0.035(4) 0.028(4) -0.006(3) -0.024(3) -0.002(4)
C19 0.034(4) 0.033(4) 0.028(3) -0.003(3) -0.017(3) -0.002(3)
C20 0.037(4) 0.023(3) 0.020(3) -0.004(3) -0.010(3) 0.001(3)
O3 0.020(2) 0.033(2) 0.018(2) -0.0031(18) -0.0076(16) -0.0030(17)
N3 0.014(2) 0.029(3) 0.019(2) -0.002(2) -0.0112(19) -0.001(2)
C21 0.005(3) 0.032(4) 0.026(3) -0.005(3) -0.005(2) -0.004(2)
C22 0.021(3) 0.027(4) 0.022(3) -0.010(3) -0.006(2) 0.007(3)
C23 0.017(3) 0.028(4) 0.024(3) 0.002(3) -0.008(2) 0.003(3)
C24 0.068(5) 0.032(4) 0.036(4) -0.005(3) -0.025(4) 0.008(3)
C25 0.020(3) 0.031(4) 0.022(3) -0.002(3) -0.012(2) 0.003(3)
C26 0.031(4) 0.032(4) 0.024(3) 0.007(3) -0.011(3) -0.002(3)
C27 0.029(4) 0.050(4) 0.021(3) -0.011(3) -0.012(3) 0.000(3)
C28 0.024(4) 0.052(5) 0.030(4) -0.017(3) -0.010(3) 0.000(3)
C29 0.031(4) 0.028(4) 0.028(3) -0.008(3) -0.012(3) 0.002(3)
C30 0.007(3) 0.029(4) 0.022(3) -0.005(3) -0.008(2) 0.006(2)
O4 0.015(2) 0.030(2) 0.0173(19) -0.0028(17) -0.0053(16) -0.0018(17)
N4 0.010(2) 0.032(3) 0.017(2) -0.005(2) -0.0040(19) 0.000(2)
C31 0.019(3) 0.021(3) 0.018(3) 0.000(2) 0.001(3) -0.002(3)
C32 0.019(3) 0.037(4) 0.018(3) -0.007(3) -0.010(3) -0.001(3)
C33 0.021(3) 0.039(4) 0.013(3) -0.003(3) -0.006(2) -0.004(3)
C34 0.027(4) 0.070(5) 0.026(3) -0.019(3) -0.013(3) 0.002(3)
C35 0.019(3) 0.037(4) 0.020(3) -0.011(3) -0.005(2) 0.000(3)
C36 0.019(3) 0.065(5) 0.024(3) -0.016(3) -0.005(3) -0.003(3)
C37 0.026(4) 0.083(5) 0.029(4) -0.028(4) 0.003(3) -0.001(4)
C38 0.015(3) 0.069(5) 0.036(4) -0.018(4) -0.009(3) 0.005(3)
C39 0.025(4) 0.047(4) 0.029(3) -0.013(3) -0.016(3) 0.003(3)
C40 0.020(3) 0.035(4) 0.020(3) -0.006(3) -0.009(3) -0.001(3)
O5 0.022(2) 0.036(2) 0.030(2) -0.0027(19) -0.0126(18) -0.0067(18)
C41 0.027(4) 0.043(4) 0.043(4) 0.000(3) -0.009(3) -0.001(3)
C42 0.022(4) 0.040(4) 0.063(4) -0.018(4) -0.002(3) -0.011(3)
C43 0.026(4) 0.057(5) 0.050(4) -0.025(4) -0.020(3) 0.002(3)
C44 0.015(3) 0.040(4) 0.033(3) -0.007(3) -0.008(3) 0.001(3)
O6 0.050(3) 0.035(3) 0.040(3) -0.002(2) -0.017(2) 0.010(2)
C45 0.068(6) 0.048(5) 0.062(5) -0.005(4) -0.017(4) 0.027(4)
C46 0.053(5) 0.043(5) 0.073(5) -0.007(4) -0.023(4) 0.008(4)
C47 0.134(9) 0.043(5) 0.071(6) 0.013(4) -0.054(6) -0.017(5)
C48 0.069(5) 0.050(5) 0.036(4) 0.003(4) -0.021(4) 0.000(4)
O7 0.098(7) 0.107(7) 0.257(11) -0.020(7) -0.021(7) 0.003(6)
C49 0.110(11) 0.153(12) 0.32(2) -0.163(14) -0.067(12) 0.042(10)
C50 0.119(11) 0.085(9) 0.252(16) -0.036(9) -0.103(11) 0.015(8)
C51 0.107(11) 0.073(9) 0.34(2) -0.013(10) -0.110(13) 0.010(8)
C52 0.126(12) 0.071(8) 0.174(12) 0.006(8) 0.030(9) -0.022(8)
O8 0.221(16) 0.37(2) 0.295(17) -0.005(17) -0.105(13) -0.064(17)
C53 0.191(18) 0.158(15) 0.43(3) -0.226(19) -0.079(19) 0.003(12)
C54 0.25(2) 0.158(15) 0.29(2) -0.045(15) -0.169(18) 0.111(16)
C55 0.062(9) 0.095(11) 0.57(4) -0.020(16) -0.043(15) 0.008(8)
C56 0.166(19) 0.146(14) 0.56(4) 0.20(2) -0.17(2) -0.110(14)

loop_
_atom_type_symbol
_atom_type_description
_atom_type_scat_dispersion_real
_atom_type_scat_dispersion_imag
_atom_type_scat_source
C C 0.0033 0.0016 'International Tables Vol C Tables 4.2.6.8 and 6.1.1.4'
H H 0.0000 0.0000 'International Tables Vol C Tables 4.2.6.8 and 6.1.1.4'
Li Li -0.0003 0.0001 'International Tables Vol C Tables 4.2.6.8 and 6.1.1.4'
N N 0.0061 0.0033 'International Tables Vol C Tables 4.2.6.8 and 6.1.1.4'
O O 0.0106 0.0060 'International Tables Vol C Tables 4.2.6.8 and 6.1.1.4'

loop_
_geom_angle_atom_site_label_1
_geom_angle_atom_site_label_2
_geom_angle_atom_site_label_3
_geom_angle
_geom_angle_site_symmetry_1
_geom_angle_site_symmetry_3
_geom_angle_publ_flag
O1 Li1 N1 64.1(3) . . ?
O1 Li1 N2 108.9(4) . . ?
O1 Li1 N3 119.4(5) . . ?
N1 Li1 N2 109.5(4) . . ?
N1 Li1 N3 116.7(4) . . ?
N2 Li1 N3 123.4(5) . . ?
O1 Li2 O3 106.7(4) . . ?
O1 Li2 N4 114.6(5) . . ?
O1 Li2 O5 100.7(4) . . ?
O3 Li2 N4 105.2(4) . . ?
O3 Li2 O5 111.0(5) . . ?
N4 Li2 O5 118.1(5) . . ?
O1 Li3 O2 114.2(5) . . ?
O1 Li3 O4 111.6(5) . . ?
O1 Li3 O6 110.6(5) . . ?
O2 Li3 O4 93.7(4) . . ?
O2 Li3 O6 111.7(5) . . ?
O4 Li3 O6 114.3(5) . . ?
O2 Li4 O3 137.2(6) . 2_666 ?
O2 Li4 O4 91.1(4) . . ?
O2 Li4 O4 103.8(4) . 2_666 ?
O3 Li4 O4 115.9(4) 2_666 . ?
O3 Li4 O4 102.4(5) 2_666 2_666 ?
O4 Li4 O4 101.4(4) . 2_666 ?
Li1 O1 Li2 99.3(4) . . ?
Li1 O1 Li3 98.1(4) . . ?
Li1 O1 C1 92.5(4) . . ?
Li2 O1 Li3 96.1(4) . . ?
Li2 O1 C1 125.8(4) . . ?
Li3 O1 C1 134.4(4) . . ?
Li1 N1 C1 84.3(4) . . ?
Li1 N1 C10 155.7(4) . . ?
C1 N1 C10 117.4(5) . . ?
O1 C1 N1 116.4(5) . . ?
O1 C1 C2 121.2(5) . . ?
N1 C1 C2 122.3(5) . . ?
C1 C2 C3 120.7(5) . . ?
C2 C3 C4 120.7(6) . . ?
C2 C3 C5 118.4(5) . . ?
C4 C3 C5 120.9(6) . . ?
C3 C5 C6 123.4(6) . . ?
C3 C5 C10 117.8(5) . . ?
C6 C5 C10 118.8(6) . . ?
C5 C6 C7 120.6(6) . . ?
C6 C7 C8 121.5(6) . . ?
C7 C8 C9 119.6(7) . . ?
C8 C9 C10 120.1(6) . . ?
N1 C10 C5 123.2(5) . . ?
N1 C10 C9 117.4(5) . . ?
C5 C10 C9 119.4(5) . . ?
Li3 O2 Li4 87.7(4) . . ?
Li3 O2 C11 128.8(4) . . ?
Li4 O2 C11 143.3(4) . . ?
Li1 N2 C11 113.7(4) . . ?
Li1 N2 C20 126.8(4) . . ?
C11 N2 C20 117.8(5) . . ?
O2 C11 N2 120.2(5) . . ?
O2 C11 C12 119.4(5) . . ?
N2 C11 C12 120.4(5) . . ?
C11 C12 C13 122.2(5) . . ?
C12 C13 C14 121.6(5) . . ?
C12 C13 C15 118.3(5) . . ?
C14 C13 C15 120.2(5) . . ?
C13 C15 C16 123.7(5) . . ?
C13 C15 C20 117.4(5) . . ?
C16 C15 C20 118.9(5) . . ?
C15 C16 C17 121.3(6) . . ?
C16 C17 C18 119.4(6) . . ?
C17 C18 C19 120.7(6) . . ?
C18 C19 C20 120.8(6) . . ?
N2 C20 C15 123.8(5) . . ?
N2 C20 C19 117.3(5) . . ?
C15 C20 C19 118.9(5) . . ?
Li2 O3 Li4 101.3(4) . 2_666 ?
Li2 O3 C21 134.1(4) . . ?
Li4 O3 C21 121.2(4) 2_666 . ?
Li1 N3 C21 113.1(4) . . ?
Li1 N3 C30 127.3(4) . . ?
C21 N3 C30 117.4(4) . . ?
Li4 C21 O3 35.4(3) 2_666 . ?
Li4 C21 N3 129.8(4) 2_666 . ?
Li4 C21 C22 99.3(4) 2_666 . ?
O3 C21 N3 118.9(5) . . ?
O3 C21 C22 119.7(5) . . ?
N3 C21 C22 121.4(5) . . ?
C21 C22 C23 122.3(5) . . ?
C22 C23 C24 122.2(5) . . ?
C22 C23 C25 117.3(5) . . ?
C24 C23 C25 120.5(5) . . ?
C23 C25 C26 123.5(5) . . ?
C23 C25 C30 117.7(5) . . ?
C26 C25 C30 118.7(5) . . ?
C25 C26 C27 121.5(5) . . ?
C26 C27 C28 119.7(5) . . ?
C27 C28 C29 120.6(6) . . ?
C28 C29 C30 120.6(5) . . ?
N3 C30 C25 123.7(5) . . ?
N3 C30 C29 117.3(5) . . ?
C25 C30 C29 118.9(5) . . ?
Li3 O4 Li4 84.0(4) . . ?
Li3 O4 Li4 116.2(4) . 2_666 ?
Li3 O4 C31 120.1(4) . . ?
Li4 O4 Li4 78.6(4) . 2_666 ?
Li4 O4 C31 151.2(4) . . ?
Li4 O4 C31 101.5(4) 2_666 . ?
Li2 N4 C31 110.7(4) . . ?
Li2 N4 C40 131.0(4) . . ?
C31 N4 C40 118.3(4) . . ?
Li4 C31 O4 49.4(3) 2_666 . ?
Li4 C31 N4 92.1(4) 2_666 . ?
Li4 C31 C32 124.6(4) 2_666 . ?
O4 C31 N4 118.4(5) . . ?
O4 C31 C32 120.6(5) . . ?
N4 C31 C32 120.9(4) . . ?
C31 C32 C33 122.4(5) . . ?
C32 C33 C34 121.9(5) . . ?
C32 C33 C35 117.4(5) . . ?
C34 C33 C35 120.5(4) . . ?
C33 C35 C36 123.8(5) . . ?
C33 C35 C40 117.5(4) . . ?
C36 C35 C40 118.7(5) . . ?
C35 C36 C37 121.6(5) . . ?
C36 C37 C38 119.2(5) . . ?
C37 C38 C39 120.3(5) . . ?
C38 C39 C40 121.7(5) . . ?
N4 C40 C35 123.3(5) . . ?
N4 C40 C39 118.3(5) . . ?
C35 C40 C39 118.3(5) . . ?
Li2 O5 C41 127.6(4) . . ?
Li2 O5 C44 116.4(4) . . ?
C41 O5 C44 109.2(4) . . ?
O5 C41 C42 106.2(4) . . ?
C41 C42 C43 101.5(5) . . ?
C42 C43 C44 102.6(5) . . ?
O5 C44 C43 105.6(4) . . ?
Li3 O6 C45 119.6(4) . . ?
Li3 O6 C48 128.8(5) . . ?
C45 O6 C48 110.0(5) . . ?
O6 C45 C46 105.6(5) . . ?
C45 C46 C47 101.5(6) . . ?
C46 C47 C48 105.0(6) . . ?
O6 C48 C47 104.9(6) . . ?
C49 O7 C52 105.2(10) . . ?
O7 C49 C50 109.4(10) . . ?
C49 C50 C51 104.4(10) . . ?
C50 C51 C52 106.4(10) . . ?
O7 C52 C51 109.9(10) . . ?
C53 O8 C56 87.6(15) . . ?
O8 C53 C54 94.9(11) . . ?
C53 C54 C55 91.2(13) . . ?
C54 C55 C56 112.6(15) . . ?
O8 C56 C55 113.9(17) . . ?

loop_
_geom_bond_atom_site_label_1
_geom_bond_atom_site_label_2
_geom_bond_distance
_geom_bond_site_symmetry_2
_geom_bond_publ_flag
Li1 O1 2.020(10) . ?
Li1 N1 2.205(10) . ?
Li1 N2 2.086(10) . ?
Li1 N3 2.090(10) . ?
Li2 O1 1.955(10) . ?
Li2 O3 1.915(9) . ?
Li2 N4 2.087(9) . ?
Li2 O5 2.013(9) . ?
Li3 O1 1.894(10) . ?
Li3 O2 1.883(10) . ?
Li3 O4 1.916(10) . ?
Li3 O6 1.938(10) . ?
Li4 O2 1.889(10) . ?
Li4 O3 1.888(9) 2_666 ?
Li4 O4 1.990(10) . ?
Li4 O4 2.046(10) 2_666 ?
O1 C1 1.317(6) . ?
N1 C1 1.329(6) . ?
N1 C10 1.380(6) . ?
C1 C2 1.429(7) . ?
C2 C3 1.357(7) . ?
C3 C4 1.514(8) . ?
C3 C5 1.424(8) . ?
C5 C6 1.415(8) . ?
C5 C10 1.411(8) . ?
C6 C7 1.353(9) . ?
C7 C8 1.402(9) . ?
C8 C9 1.379(8) . ?
C9 C10 1.420(8) . ?
O2 C11 1.291(6) . ?
N2 C11 1.342(6) . ?
N2 C20 1.384(6) . ?
C11 C12 1.441(7) . ?
C12 C13 1.343(7) . ?
C13 C14 1.525(7) . ?
C13 C15 1.435(7) . ?
C15 C16 1.414(7) . ?
C15 C20 1.402(7) . ?
C16 C17 1.372(8) . ?
C17 C18 1.390(9) . ?
C18 C19 1.373(7) . ?
C19 C20 1.409(7) . ?
O3 Li4 1.888(9) 2_666 ?
O3 C21 1.297(6) . ?
N3 C21 1.341(6) . ?
N3 C30 1.385(6) . ?
C21 Li4 2.790(10) 2_666 ?
C21 C22 1.423(7) . ?
C22 C23 1.360(7) . ?
C23 C24 1.497(7) . ?
C23 C25 1.442(7) . ?
C25 C26 1.414(7) . ?
C25 C30 1.406(7) . ?
C26 C27 1.366(7) . ?
C27 C28 1.395(8) . ?
C28 C29 1.372(7) . ?
C29 C30 1.418(7) . ?
O4 Li4 2.046(10) 2_666 ?
O4 C31 1.309(5) . ?
N4 C31 1.334(6) . ?
N4 C40 1.370(6) . ?
C31 Li4 2.640(10) 2_666 ?
C31 C32 1.435(7) . ?
C32 C33 1.346(7) . ?
C33 C34 1.500(7) . ?
C33 C35 1.446(7) . ?
C35 C36 1.408(7) . ?
C35 C40 1.418(7) . ?
C36 C37 1.373(8) . ?
C37 C38 1.405(7) . ?
C38 C39 1.362(7) . ?
C39 C40 1.407(7) . ?
O5 C41 1.437(6) . ?
O5 C44 1.447(6) . ?
C41 C42 1.517(7) . ?
C42 C43 1.509(8) . ?
C43 C44 1.517(7) . ?
O6 C45 1.447(7) . ?
O6 C48 1.425(7) . ?
C45 C46 1.506(9) . ?
C46 C47 1.483(9) . ?
C47 C48 1.520(9) . ?
O7 C49 1.409(12) . ?
O7 C52 1.400(11) . ?
C49 C50 1.413(14) . ?
C50 C51 1.470(12) . ?
C51 C52 1.409(14) . ?
O8 C53 1.69(2) . ?
O8 C56 1.332(17) . ?
C53 C54 1.504(18) . ?
C54 C55 1.457(16) . ?
C55 C56 1.235(17) . ?
